data_7245639
loop_
_publ_author_name
'Beau, Maxime'
'Jeannin, olivier'
'Fourmigu\'e, Marc'
'Senzier, Pascale'
'Barriere, Frederic'
'Jeon, Ie-Rang'

_publ_section_title
;
 Oxidation-induced activation of chalcogen bonding in redox-active
 bis(selenomethyl)tetrathiafulvalene derivatives
;
_journal_name_full CrystEngComm
_journal_paper_doi 10.1039/D2CE01168A
_journal_year 2022
_chemical_formula_moiety 'C10 H10 S6 Se2'
_chemical_formula_sum 'C10 H10 S6 Se2'
_chemical_formula_weight 480.46
_space_group_IT_number 14
_space_group_name_Hall '-P 2ybc'
_space_group_name_H-M_alt 'P 1 21/c 1'
_symmetry_cell_setting monoclinic
_symmetry_Int_Tables_number 14
_symmetry_space_group_name_Hall '-P 2ybc'
_symmetry_space_group_name_H-M 'P 1 21/c 1'
_atom_sites_solution_hydrogens geom
_atom_sites_solution_primary dual
_atom_sites_solution_secondary difmap
_audit_conform_dict_location ftp://ftp.iucr.org/pub/cif_core.dic
_audit_conform_dict_name cif_core.dic
_audit_conform_dict_version 2.4.3
_audit_creation_date 2022-03-07T16:04:52-00:00
_audit_creation_method 'WinGX routine CIF_UPDATE'
_audit_update_record
;
2022-10-05 deposited with the CCDC.	2022-10-07 downloaded from the CCDC.
;
_cell_angle_alpha 90
_cell_angle_beta 105.818(3)
_cell_angle_gamma 90
_cell_formula_units_Z 8
_cell_length_a 15.7509(18)
_cell_length_b 13.2011(13)
_cell_length_c 15.8501(16)
_cell_measurement_reflns_used 5873
_cell_measurement_temperature 150(2)
_cell_measurement_theta_max 27.46
_cell_measurement_theta_min 2.23
_cell_measurement_wavelength 0.71073
_cell_volume 3170.9(6)
_computing_cell_refinement 'Bruker APEX2 (Bruker, 2014)'
_computing_data_collection 'Bruker APEX2 (Bruker, 2014)'
_computing_data_reduction 'Bruker APEX2 (Bruker, 2014)'
_computing_molecular_graphics 'Ortep for Windows (Farrugia, 2012)'
_computing_publication_material 'WinGX publication routines (Farrugia, 2012)'
_computing_structure_refinement 'SHELXL-2014/7 (Sheldrick, 2014)'
_computing_structure_solution 'SHELXT-2014 (Sheldrick, 2014)'
_diffrn_ambient_temperature 150(2)
_diffrn_detector CCD-LDI-APEX2
_diffrn_detector_area_resol_mean 8.33
_diffrn_measured_fraction_theta_full 0.986
_diffrn_measured_fraction_theta_max 0.968
_diffrn_measurement_device_type 'APEXII Bruker-AXS'
_diffrn_measurement_method 'CCD rotation images, thick slices'
_diffrn_orient_matrix_UB_11 -0.008498
_diffrn_orient_matrix_UB_12 0.0702
_diffrn_orient_matrix_UB_13 -0.024572
_diffrn_orient_matrix_UB_21 0.062125
_diffrn_orient_matrix_UB_22 0.000185
_diffrn_orient_matrix_UB_23 -0.00444
_diffrn_orient_matrix_UB_31 -0.020558
_diffrn_orient_matrix_UB_32 -0.028462
_diffrn_orient_matrix_UB_33 -0.060634
_diffrn_radiation_monochromator graphite
_diffrn_radiation_probe x-ray
_diffrn_radiation_source 'fine-focus sealed tube'
_diffrn_radiation_type MoK\a
_diffrn_radiation_wavelength 0.71073
_diffrn_reflns_av_R_equivalents 0.079
_diffrn_reflns_av_unetI/netI 0.1284
_diffrn_reflns_Laue_measured_fraction_full 0.986
_diffrn_reflns_Laue_measured_fraction_max 0.968
_diffrn_reflns_limit_h_max 12
_diffrn_reflns_limit_h_min -20
_diffrn_reflns_limit_k_max 17
_diffrn_reflns_limit_k_min -16
_diffrn_reflns_limit_l_max 20
_diffrn_reflns_limit_l_min -20
_diffrn_reflns_number 17029
_diffrn_reflns_point_group_measured_fraction_full 0.986
_diffrn_reflns_point_group_measured_fraction_max 0.968
_diffrn_reflns_theta_full 25.242
_diffrn_reflns_theta_max 27.487
_diffrn_reflns_theta_min 2.046
_diffrn_standards_number 0
_exptl_absorpt_coefficient_mu 5.433
_exptl_absorpt_correction_T_max 0.897
_exptl_absorpt_correction_T_min 0.332
_exptl_absorpt_correction_type multi-scan
_exptl_absorpt_process_details
;
  [Sheldrick, G.M. (2014). SADABS Bruker AXS Inc., Madison, Wisconsin, USA]
;
_exptl_crystal_colour red
_exptl_crystal_density_diffrn 2.013
_exptl_crystal_density_method 'not measured'
_exptl_crystal_description prism
_exptl_crystal_F_000 1872
_exptl_crystal_size_max 0.21
_exptl_crystal_size_mid 0.18
_exptl_crystal_size_min 0.02
_refine_diff_density_max 1.346
_refine_diff_density_min -1.996
_refine_diff_density_rms 0.199
_refine_ls_extinction_method none
_refine_ls_goodness_of_fit_ref 1.008
_refine_ls_hydrogen_treatment constr
_refine_ls_matrix_type full
_refine_ls_number_constraints 0
_refine_ls_number_parameters 329
_refine_ls_number_reflns 7042
_refine_ls_number_restraints 0
_refine_ls_restrained_S_all 1.008
_refine_ls_R_factor_all 0.1344
_refine_ls_R_factor_gt 0.059
_refine_ls_shift/su_max 0.001
_refine_ls_shift/su_mean 0
_refine_ls_structure_factor_coef Fsqd
_refine_ls_weighting_details 'w=1/[\s^2^(Fo^2^)+(0.0484P)^2^] where P=(Fo^2^+2Fc^2^)/3'
_refine_ls_weighting_scheme calc
_refine_ls_wR_factor_gt 0.1072
_refine_ls_wR_factor_ref 0.1322
_reflns_Friedel_coverage 0
_reflns_number_gt 4212
_reflns_number_total 7042
_reflns_threshold_expression 'I > 2\s(I)'
_cod_data_source_file d2ce01168a2.cif
_cod_data_source_block shelx
_cod_original_sg_symbol_H-M 'P 21/c'
_cod_database_code 7245639

loop_
_symmetry_equiv_pos_as_xyz
'x, y, z'
'-x, y+1/2, -z+1/2'
'-x, -y, -z'
'x, -y-1/2, z-1/2'

loop_
_atom_site_label
_atom_site_type_symbol
_atom_site_fract_x
_atom_site_fract_y
_atom_site_fract_z
_atom_site_U_iso_or_equiv
_atom_site_adp_type
_atom_site_occupancy
_atom_site_site_symmetry_order
_atom_site_calc_flag
_atom_site_refinement_flags_posn
_atom_site_refinement_flags_adp
_atom_site_refinement_flags_occupancy
_atom_site_disorder_assembly
_atom_site_disorder_group
C1 C 0.7350(4) 0.4894(5) 0.6103(4) 0.0202(16) Uani 1 1 d . . . . .
C2 C 0.6894(4) 0.5437(4) 0.6545(4) 0.0182(16) Uani 1 1 d . . . . .
C3 C 0.6080(4) 0.5702(4) 0.4904(4) 0.0172(15) Uani 1 1 d . . . . .
C4 C 0.5502(4) 0.5994(4) 0.4141(4) 0.0159(15) Uani 1 1 d . . . . .
C5 C 0.4324(4) 0.6990(5) 0.2998(4) 0.0206(16) Uani 1 1 d . . . . .
C6 C 0.4739(4) 0.6448(5) 0.2531(4) 0.0202(16) Uani 1 1 d . . . . .
C7 C 0.8178(5) 0.2930(6) 0.6046(5) 0.049(3) Uani 1 1 d . . . . .
H7A H 0.7609 0.2664 0.6087 0.073 Uiso 1 1 calc R U . . .
H7B H 0.8646 0.2445 0.631 0.073 Uiso 1 1 calc R U . . .
H7C H 0.8157 0.3034 0.5429 0.073 Uiso 1 1 calc R U . . .
C8 C 0.6532(7) 0.6735(7) 0.7904(5) 0.074(4) Uani 1 1 d . . . . .
H8A H 0.6594 0.7247 0.7476 0.111 Uiso 1 1 calc R U . . .
H8B H 0.6755 0.7009 0.8498 0.111 Uiso 1 1 calc R U . . .
H8C H 0.5908 0.6555 0.7798 0.111 Uiso 1 1 calc R U . . .
C9 C 0.3062(4) 0.7457(5) 0.1502(4) 0.0246(17) Uani 1 1 d . . . . .
H9A H 0.2798 0.6776 0.1502 0.03 Uiso 1 1 calc R U . . .
H9B H 0.259 0.7922 0.1183 0.03 Uiso 1 1 calc R U . . .
C10 C 0.3779(5) 0.7406(5) 0.1023(5) 0.0315(19) Uani 1 1 d . . . . .
H10A H 0.4086 0.8068 0.1088 0.038 Uiso 1 1 calc R U . . .
H10B H 0.3494 0.7303 0.0391 0.038 Uiso 1 1 calc R U . . .
C11 C 0.8196(4) 0.0117(4) 0.6853(4) 0.0145(14) Uani 1 1 d . . . . .
C12 C 0.7557(4) 0.0124(4) 0.6093(4) 0.0202(15) Uani 1 1 d . . . . .
C13 C 0.8966(4) 0.0571(5) 0.5661(4) 0.0176(15) Uani 1 1 d . . . . .
C14 C 0.9499(4) 0.1017(5) 0.5242(4) 0.0166(15) Uani 1 1 d . . . . .
C15 C 1.0028(4) 0.2068(5) 0.4115(4) 0.0194(16) Uani 1 1 d . . . . .
C16 C 1.0658(4) 0.2159(5) 0.4875(4) 0.0226(17) Uani 1 1 d . . . . .
C17 C 0.6057(5) -0.1016(5) 0.5056(4) 0.0313(19) Uani 1 1 d . . . . .
H17A H 0.6174 -0.0712 0.4534 0.047 Uiso 1 1 calc R U . . .
H17B H 0.5434 -0.1209 0.4924 0.047 Uiso 1 1 calc R U . . .
H17C H 0.6428 -0.1618 0.5228 0.047 Uiso 1 1 calc R U . . .
C18 C 0.9175(5) -0.0229(8) 0.8705(5) 0.071(3) Uani 1 1 d . . . . .
H18A H 0.952 -0.0709 0.846 0.107 Uiso 1 1 calc R U . . .
H18B H 0.9167 -0.0452 0.9292 0.107 Uiso 1 1 calc R U . . .
H18C H 0.9445 0.0445 0.8742 0.107 Uiso 1 1 calc R U . . .
C19 C 1.1079(5) 0.2961(6) 0.3159(5) 0.039(2) Uani 1 1 d . . . . .
H19A H 1.1204 0.273 0.2611 0.047 Uiso 1 1 calc R U . . .
H19B H 1.1128 0.3709 0.3176 0.047 Uiso 1 1 calc R U . . .
C20 C 1.1788(4) 0.2539(5) 0.3924(4) 0.0264(18) Uani 1 1 d . . . . .
H20A H 1.2369 0.2796 0.3894 0.032 Uiso 1 1 calc R U . . .
H20B H 1.1796 0.1792 0.3873 0.032 Uiso 1 1 calc R U . . .
S1 S 0.69789(11) 0.48905(12) 0.49534(11) 0.0224(4) Uani 1 1 d . . . . .
S2 S 0.59696(11) 0.60985(13) 0.59216(10) 0.0228(4) Uani 1 1 d . . . . .
S3 S 0.46042(11) 0.67895(13) 0.41334(10) 0.0229(4) Uani 1 1 d . . . . .
S4 S 0.55556(12) 0.55943(13) 0.31039(10) 0.0254(4) Uani 1 1 d . . . . .
S5 S 0.34808(13) 0.78872(14) 0.26145(12) 0.0352(5) Uani 1 1 d . . . . .
S6 S 0.45836(13) 0.64300(16) 0.13935(11) 0.0392(6) Uani 1 1 d . . . . .
S7 S 0.92812(11) 0.02555(12) 0.67750(10) 0.0195(4) Uani 1 1 d . . . . .
S8 S 0.78589(11) 0.02700(13) 0.51209(11) 0.0215(4) Uani 1 1 d . . . . .
S9 S 0.91761(11) 0.12019(12) 0.41020(10) 0.0201(4) Uani 1 1 d . . . . .
S10 S 1.05854(11) 0.14102(13) 0.57575(10) 0.0204(4) Uani 1 1 d . . . . .
S11 S 0.99588(13) 0.26300(15) 0.31060(12) 0.0372(6) Uani 1 1 d . . . . .
S12 S 1.16298(13) 0.28686(15) 0.49722(12) 0.0356(5) Uani 1 1 d . . . . .
Se1 Se 0.84147(5) 0.41947(5) 0.66600(5) 0.0335(2) Uani 1 1 d . . . . .
Se2 Se 0.71980(5) 0.55466(6) 0.77834(4) 0.0304(2) Uani 1 1 d . . . . .
Se3 Se 0.79908(5) -0.01702(6) 0.79614(5) 0.0330(2) Uani 1 1 d . . . . .
Se4 Se 0.63306(5) -0.00350(6) 0.60142(5) 0.0306(2) Uani 1 1 d . . . . .

loop_
_atom_site_aniso_label
_atom_site_aniso_U_11
_atom_site_aniso_U_22
_atom_site_aniso_U_33
_atom_site_aniso_U_23
_atom_site_aniso_U_13
_atom_site_aniso_U_12
C1 0.012(3) 0.022(4) 0.022(4) 0.001(3) -0.002(3) -0.005(3)
C2 0.022(4) 0.018(3) 0.012(3) 0.002(3) 0.001(3) -0.003(3)
C3 0.021(3) 0.017(3) 0.014(3) 0.002(3) 0.005(3) -0.003(3)
C4 0.016(3) 0.019(3) 0.015(3) -0.001(3) 0.008(3) 0.000(3)
C5 0.023(4) 0.029(4) 0.009(3) 0.000(3) 0.003(3) 0.001(3)
C6 0.020(3) 0.035(4) 0.007(3) 0.001(3) 0.006(3) 0.004(3)
C7 0.054(6) 0.049(5) 0.034(5) -0.007(4) -0.006(4) 0.019(4)
C8 0.119(9) 0.077(7) 0.023(5) -0.008(5) 0.014(5) 0.051(6)
C9 0.025(4) 0.034(4) 0.013(3) 0.003(3) 0.002(3) -0.001(3)
C10 0.026(4) 0.043(5) 0.025(4) 0.010(3) 0.007(3) 0.008(3)
C11 0.022(3) 0.013(3) 0.013(3) 0.002(3) 0.011(3) -0.003(3)
C12 0.017(3) 0.018(3) 0.030(4) -0.003(3) 0.015(3) -0.003(3)
C13 0.015(3) 0.023(4) 0.017(3) -0.004(3) 0.008(3) 0.001(3)
C14 0.016(3) 0.021(3) 0.013(3) -0.003(3) 0.004(3) 0.005(3)
C15 0.024(4) 0.022(4) 0.017(3) 0.005(3) 0.014(3) -0.001(3)
C16 0.028(4) 0.018(3) 0.025(4) -0.001(3) 0.012(3) -0.004(3)
C17 0.030(4) 0.038(4) 0.026(4) -0.006(3) 0.007(3) -0.010(4)
C18 0.042(6) 0.137(10) 0.026(5) 0.040(5) -0.005(4) -0.028(6)
C19 0.034(5) 0.055(5) 0.032(4) 0.021(4) 0.015(4) -0.012(4)
C20 0.024(4) 0.026(4) 0.030(4) 0.004(3) 0.009(3) -0.005(3)
S1 0.0200(8) 0.0276(9) 0.0186(9) 0.0009(7) 0.0034(7) 0.0042(7)
S2 0.0200(9) 0.0334(10) 0.0135(8) 0.0001(7) 0.0020(7) 0.0063(8)
S3 0.0210(9) 0.0336(10) 0.0140(8) -0.0016(7) 0.0045(7) 0.0073(8)
S4 0.0291(10) 0.0333(10) 0.0145(8) 0.0012(8) 0.0073(8) 0.0136(8)
S5 0.0362(11) 0.0422(12) 0.0235(10) -0.0040(8) 0.0019(9) 0.0217(9)
S6 0.0425(12) 0.0626(14) 0.0142(9) 0.0074(9) 0.0108(9) 0.0284(11)
S7 0.0169(8) 0.0293(9) 0.0140(8) -0.0016(7) 0.0073(7) -0.0022(7)
S8 0.0166(8) 0.0329(10) 0.0162(8) -0.0025(7) 0.0065(7) -0.0054(7)
S9 0.0171(8) 0.0258(9) 0.0160(8) 0.0039(7) 0.0024(7) -0.0027(7)
S10 0.0191(8) 0.0279(9) 0.0147(8) -0.0013(7) 0.0054(7) -0.0071(7)
S11 0.0329(11) 0.0452(12) 0.0276(11) 0.0208(9) -0.0020(9) -0.0138(9)
S12 0.0364(12) 0.0437(12) 0.0293(11) -0.0091(9) 0.0131(9) -0.0254(10)
Se1 0.0266(4) 0.0279(4) 0.0356(4) -0.0053(3) -0.0095(3) 0.0083(3)
Se2 0.0330(4) 0.0377(4) 0.0150(4) 0.0016(3) -0.0027(3) 0.0011(3)
Se3 0.0268(4) 0.0577(5) 0.0186(4) 0.0024(3) 0.0130(3) -0.0029(4)
Se4 0.0179(4) 0.0517(5) 0.0251(4) -0.0090(4) 0.0111(3) -0.0077(3)

loop_
_atom_type_symbol
_atom_type_description
_atom_type_scat_dispersion_real
_atom_type_scat_dispersion_imag
_atom_type_scat_source
C C 0.0033 0.0016 'International Tables Vol C Tables 4.2.6.8 and 6.1.1.4'
H H 0 0 'International Tables Vol C Tables 4.2.6.8 and 6.1.1.4'
S S 0.1246 0.1234 'International Tables Vol C Tables 4.2.6.8 and 6.1.1.4'
Se Se -0.0929 2.2259 'International Tables Vol C Tables 4.2.6.8 and 6.1.1.4'

loop_
_geom_angle_atom_site_label_1
_geom_angle_atom_site_label_2
_geom_angle_atom_site_label_3
_geom_angle
_geom_angle_site_symmetry_1
_geom_angle_site_symmetry_3
_geom_angle_publ_flag
C2 C1 S1 118.0(4) . . ?
C2 C1 Se1 123.1(5) . . ?
S1 C1 Se1 118.8(4) . . ?
C1 C2 S2 117.0(5) . . ?
C1 C2 Se2 124.2(4) . . ?
S2 C2 Se2 118.8(4) . . ?
C4 C3 S2 121.8(5) . . ?
C4 C3 S1 123.3(5) . . ?
S2 C3 S1 115.0(3) . . ?
C3 C4 S4 124.0(5) . . ?
C3 C4 S3 121.2(5) . . ?
S4 C4 S3 114.7(3) . . ?
C6 C5 S3 117.9(5) . . ?
C6 C5 S5 127.8(5) . . ?
S3 C5 S5 114.3(4) . . ?
C5 C6 S6 129.1(5) . . ?
C5 C6 S4 117.4(5) . . ?
S6 C6 S4 113.5(4) . . ?
Se1 C7 H7A 109.5 . . ?
Se1 C7 H7B 109.5 . . ?
H7A C7 H7B 109.5 . . ?
Se1 C7 H7C 109.5 . . ?
H7A C7 H7C 109.5 . . ?
H7B C7 H7C 109.5 . . ?
Se2 C8 H8A 109.5 . . ?
Se2 C8 H8B 109.5 . . ?
H8A C8 H8B 109.5 . . ?
Se2 C8 H8C 109.5 . . ?
H8A C8 H8C 109.5 . . ?
H8B C8 H8C 109.5 . . ?
C10 C9 S5 112.2(5) . . ?
C10 C9 H9A 109.2 . . ?
S5 C9 H9A 109.2 . . ?
C10 C9 H9B 109.2 . . ?
S5 C9 H9B 109.2 . . ?
H9A C9 H9B 107.9 . . ?
C9 C10 S6 115.0(5) . . ?
C9 C10 H10A 108.5 . . ?
S6 C10 H10A 108.5 . . ?
C9 C10 H10B 108.5 . . ?
S6 C10 H10B 108.5 . . ?
H10A C10 H10B 107.5 . . ?
C12 C11 S7 116.2(5) . . ?
C12 C11 Se3 123.6(5) . . ?
S7 C11 Se3 119.8(3) . . ?
C11 C12 S8 118.4(5) . . ?
C11 C12 Se4 123.7(5) . . ?
S8 C12 Se4 117.9(3) . . ?
C14 C13 S7 124.1(5) . . ?
C14 C13 S8 121.9(5) . . ?
S7 C13 S8 114.0(4) . . ?
C13 C14 S9 121.8(5) . . ?
C13 C14 S10 124.1(5) . . ?
S9 C14 S10 114.1(4) . . ?
C16 C15 S11 129.3(5) . . ?
C16 C15 S9 116.4(5) . . ?
S11 C15 S9 114.2(3) . . ?
C15 C16 S10 118.4(5) . . ?
C15 C16 S12 122.6(5) . . ?
S10 C16 S12 118.4(3) . . ?
Se4 C17 H17A 109.5 . . ?
Se4 C17 H17B 109.5 . . ?
H17A C17 H17B 109.5 . . ?
Se4 C17 H17C 109.5 . . ?
H17A C17 H17C 109.5 . . ?
H17B C17 H17C 109.5 . . ?
Se3 C18 H18A 109.5 . . ?
Se3 C18 H18B 109.5 . . ?
H18A C18 H18B 109.5 . . ?
Se3 C18 H18C 109.5 . . ?
H18A C18 H18C 109.5 . . ?
H18B C18 H18C 109.5 . . ?
C20 C19 S11 116.7(5) . . ?
C20 C19 H19A 108.1 . . ?
S11 C19 H19A 108.1 . . ?
C20 C19 H19B 108.1 . . ?
S11 C19 H19B 108.1 . . ?
H19A C19 H19B 107.3 . . ?
C19 C20 S12 113.2(5) . . ?
C19 C20 H20A 108.9 . . ?
S12 C20 H20A 108.9 . . ?
C19 C20 H20B 108.9 . . ?
S12 C20 H20B 108.9 . . ?
H20A C20 H20B 107.8 . . ?
C1 S1 C3 94.6(3) . . ?
C3 S2 C2 95.4(3) . . ?
C5 S3 C4 94.3(3) . . ?
C4 S4 C6 94.3(3) . . ?
C5 S5 C9 99.6(3) . . ?
C6 S6 C10 102.4(3) . . ?
C13 S7 C11 94.7(3) . . ?
C12 S8 C13 93.9(3) . . ?
C14 S9 C15 94.1(3) . . ?
C16 S10 C14 93.6(3) . . ?
C15 S11 C19 104.2(3) . . ?
C16 S12 C20 97.2(3) . . ?
C1 Se1 C7 99.3(3) . . ?
C2 Se2 C8 100.0(3) . . ?
C11 Se3 C18 101.1(3) . . ?
C12 Se4 C17 97.3(3) . . ?

loop_
_geom_bond_atom_site_label_1
_geom_bond_atom_site_label_2
_geom_bond_distance
_geom_bond_site_symmetry_2
_geom_bond_publ_flag
C1 C2 1.340(9) . ?
C1 S1 1.755(6) . ?
C1 Se1 1.907(6) . ?
C2 S2 1.753(6) . ?
C2 Se2 1.895(6) . ?
C3 C4 1.356(7) . ?
C3 S2 1.749(7) . ?
C3 S1 1.760(7) . ?
C4 S4 1.750(6) . ?
C4 S3 1.759(6) . ?
C5 C6 1.323(9) . ?
C5 S3 1.753(6) . ?
C5 S5 1.759(6) . ?
C6 S6 1.753(6) . ?
C6 S4 1.764(6) . ?
C7 Se1 1.917(7) . ?
C7 H7A 0.98 . ?
C7 H7B 0.98 . ?
C7 H7C 0.98 . ?
C8 Se2 1.926(8) . ?
C8 H8A 0.98 . ?
C8 H8B 0.98 . ?
C8 H8C 0.98 . ?
C9 C10 1.524(10) . ?
C9 S5 1.798(6) . ?
C9 H9A 0.99 . ?
C9 H9B 0.99 . ?
C10 S6 1.791(7) . ?
C10 H10A 0.99 . ?
C10 H10B 0.99 . ?
C11 C12 1.343(8) . ?
C11 S7 1.757(7) . ?
C11 Se3 1.909(6) . ?
C12 S8 1.743(7) . ?
C12 Se4 1.913(6) . ?
C13 C14 1.340(9) . ?
C13 S7 1.750(6) . ?
C13 S8 1.765(6) . ?
C14 S9 1.756(6) . ?
C14 S10 1.762(6) . ?
C15 C16 1.340(8) . ?
C15 S11 1.740(6) . ?
C15 S9 1.759(7) . ?
C16 S10 1.742(7) . ?
C16 S12 1.765(7) . ?
C17 Se4 1.953(6) . ?
C17 H17A 0.98 . ?
C17 H17B 0.98 . ?
C17 H17C 0.98 . ?
C18 Se3 1.918(7) . ?
C18 H18A 0.98 . ?
C18 H18B 0.98 . ?
C18 H18C 0.98 . ?
C19 C20 1.513(8) . ?
C19 S11 1.798(7) . ?
C19 H19A 0.99 . ?
C19 H19B 0.99 . ?
C20 S12 1.799(7) . ?
C20 H20A 0.99 . ?
C20 H20B 0.99 . ?

loop_
_geom_torsion_atom_site_label_1
_geom_torsion_atom_site_label_2
_geom_torsion_atom_site_label_3
_geom_torsion_atom_site_label_4
_geom_torsion
_geom_torsion_site_symmetry_1
_geom_torsion_site_symmetry_2
_geom_torsion_site_symmetry_3
_geom_torsion_site_symmetry_4
_geom_torsion_publ_flag
S1 C1 C2 S2 -0.3(7) . . . . ?
Se1 C1 C2 S2 175.9(3) . . . . ?
S1 C1 C2 Se2 -179.3(3) . . . . ?
Se1 C1 C2 Se2 -3.1(8) . . . . ?
S2 C3 C4 S4 -178.0(3) . . . . ?
S1 C3 C4 S4 1.0(8) . . . . ?
S2 C3 C4 S3 -0.1(8) . . . . ?
S1 C3 C4 S3 178.9(3) . . . . ?
S3 C5 C6 S6 177.2(4) . . . . ?
S5 C5 C6 S6 -0.8(11) . . . . ?
S3 C5 C6 S4 -1.5(8) . . . . ?
S5 C5 C6 S4 -179.4(4) . . . . ?
S5 C9 C10 S6 69.6(6) . . . . ?
S7 C11 C12 S8 -0.1(7) . . . . ?
Se3 C11 C12 S8 -173.5(3) . . . . ?
S7 C11 C12 Se4 179.1(3) . . . . ?
Se3 C11 C12 Se4 5.7(8) . . . . ?
S7 C13 C14 S9 173.7(3) . . . . ?
S8 C13 C14 S9 -7.5(8) . . . . ?
S7 C13 C14 S10 -3.1(9) . . . . ?
S8 C13 C14 S10 175.7(3) . . . . ?
S11 C15 C16 S10 -174.6(4) . . . . ?
S9 C15 C16 S10 1.0(8) . . . . ?
S11 C15 C16 S12 -3.7(10) . . . . ?
S9 C15 C16 S12 171.9(4) . . . . ?
S11 C19 C20 S12 -56.3(7) . . . . ?
C2 C1 S1 C3 0.4(6) . . . . ?
Se1 C1 S1 C3 -176.0(4) . . . . ?
C4 C3 S1 C1 -179.4(6) . . . . ?
S2 C3 S1 C1 -0.4(4) . . . . ?
C4 C3 S2 C2 179.3(5) . . . . ?
S1 C3 S2 C2 0.2(4) . . . . ?
C1 C2 S2 C3 0.0(6) . . . . ?
Se2 C2 S2 C3 179.0(4) . . . . ?
C6 C5 S3 C4 8.0(6) . . . . ?
S5 C5 S3 C4 -173.8(4) . . . . ?
C3 C4 S3 C5 170.2(6) . . . . ?
S4 C4 S3 C5 -11.7(4) . . . . ?
C3 C4 S4 C6 -170.8(6) . . . . ?
S3 C4 S4 C6 11.1(4) . . . . ?
C5 C6 S4 C4 -5.9(6) . . . . ?
S6 C6 S4 C4 175.2(4) . . . . ?
C6 C5 S5 C9 23.2(7) . . . . ?
S3 C5 S5 C9 -154.8(4) . . . . ?
C10 C9 S5 C5 -55.8(5) . . . . ?
C5 C6 S6 C10 4.4(8) . . . . ?
S4 C6 S6 C10 -176.9(4) . . . . ?
C9 C10 S6 C6 -38.8(6) . . . . ?
C14 C13 S7 C11 162.7(6) . . . . ?
S8 C13 S7 C11 -16.2(4) . . . . ?
C12 C11 S7 C13 10.0(5) . . . . ?
Se3 C11 S7 C13 -176.4(4) . . . . ?
C11 C12 S8 C13 -9.7(5) . . . . ?
Se4 C12 S8 C13 171.1(4) . . . . ?
C14 C13 S8 C12 -162.8(6) . . . . ?
S7 C13 S8 C12 16.1(4) . . . . ?
C13 C14 S9 C15 165.4(6) . . . . ?
S10 C14 S9 C15 -17.5(4) . . . . ?
C16 C15 S9 C14 10.1(6) . . . . ?
S11 C15 S9 C14 -173.6(4) . . . . ?
C15 C16 S10 C14 -11.4(6) . . . . ?
S12 C16 S10 C14 177.3(4) . . . . ?
C13 C14 S10 C16 -165.1(6) . . . . ?
S9 C14 S10 C16 17.9(4) . . . . ?
C16 C15 S11 C19 21.8(8) . . . . ?
S9 C15 S11 C19 -153.9(4) . . . . ?
C20 C19 S11 C15 10.4(7) . . . . ?
C15 C16 S12 C20 -37.5(6) . . . . ?
S10 C16 S12 C20 133.5(4) . . . . ?
C19 C20 S12 C16 66.9(5) . . . . ?
C1 C2 Se2 C8 161.9(6) . . . . ?
S2 C2 Se2 C8 -17.0(5) . . . . ?
